data_2225107
loop_
_publ_author_name
'Song, Yang'
'Parkin, Sean'
'Lehmler, Hans-Joachim'

_publ_section_title
;
 1-Bromo-4-chloro-2,5-dimethoxybenzene
;
_journal_coeditor_code SI2231
_journal_issue 2
_journal_name_full 'Acta Crystallographica Section E'
_journal_page_first o339
_journal_paper_doi 10.1107/S1600536810000504
_journal_volume 66
_journal_year 2010
_chemical_formula_iupac 'C8 H8 Br Cl O2'
_chemical_formula_moiety 'C8 H8 Br Cl O2'
_chemical_formula_sum 'C8 H8 Br Cl O2'
_chemical_formula_weight 251.50
_chemical_name_systematic
;
1-Bromo-4-chloro-2,5-dimethoxybenzene
;
_space_group_IT_number 14
_symmetry_cell_setting monoclinic
_symmetry_space_group_name_Hall '-P 2yn'
_symmetry_space_group_name_H-M 'P 1 21/n 1'
_atom_sites_solution_hydrogens geom
_atom_sites_solution_primary direct
_atom_sites_solution_secondary difmap
_audit_creation_method SHELXL-97
_cell_angle_alpha 90.00
_cell_angle_beta 90.853(6)
_cell_angle_gamma 90.00
_cell_formula_units_Z 2
_cell_length_a 6.3804(7)
_cell_length_b 8.2586(10)
_cell_length_c 8.6337(11)
_cell_measurement_reflns_used 1051
_cell_measurement_temperature 90.0(2)
_cell_measurement_theta_max 27.48
_cell_measurement_theta_min 1.00
_cell_volume 454.89(9)
_computing_cell_refinement 'SCALEPACK (Otwinowski & Minor, 1997)'
_computing_data_collection 'COLLECT (Nonius, 1998)'
_computing_data_reduction 'DENZO-SMN (Otwinowski & Minor, 1997)'
_computing_molecular_graphics 'XP in SHELXTL (Sheldrick, 2008)'
_computing_publication_material
;
SHELX97 (Sheldrick, 2008) and local procedures
;
_computing_structure_refinement 'SHELXL97 (Sheldrick, 2008)'
_computing_structure_solution 'SHELXS97 (Sheldrick, 2008)'
_diffrn_ambient_temperature 90.0(2)
_diffrn_detector_area_resol_mean 18
_diffrn_measured_fraction_theta_full .996
_diffrn_measured_fraction_theta_max .996
_diffrn_measurement_device_type 'Nonius KappaCCD diffractometer'
_diffrn_measurement_method '\w scans at fixed \c = 55\%'
_diffrn_radiation_monochromator graphite
_diffrn_radiation_source 'fine-focus sealed tube'
_diffrn_radiation_type MoK\a
_diffrn_radiation_wavelength 0.71073
_diffrn_reflns_av_R_equivalents 0.0321
_diffrn_reflns_av_sigmaI/netI 0.0449
_diffrn_reflns_limit_h_max 8
_diffrn_reflns_limit_h_min -8
_diffrn_reflns_limit_k_max 10
_diffrn_reflns_limit_k_min -10
_diffrn_reflns_limit_l_max 11
_diffrn_reflns_limit_l_min -11
_diffrn_reflns_number 1938
_diffrn_reflns_theta_full 27.30
_diffrn_reflns_theta_max 27.30
_diffrn_reflns_theta_min 3.41
_diffrn_standards_number 0
_exptl_absorpt_coefficient_mu 4.766
_exptl_absorpt_correction_T_max 0.350
_exptl_absorpt_correction_T_min 0.310
_exptl_absorpt_correction_type multi-scan
_exptl_absorpt_process_details '(SADABS; Sheldrick, 1996)'
_exptl_crystal_colour colourless
_exptl_crystal_density_diffrn 1.836
_exptl_crystal_density_method 'not measured'
_exptl_crystal_description block
_exptl_crystal_F_000 248
_exptl_crystal_size_max 0.25
_exptl_crystal_size_mid 0.22
_exptl_crystal_size_min 0.22
_refine_diff_density_max .573
_refine_diff_density_min -.488
_refine_ls_extinction_coef 0.010(2)
_refine_ls_extinction_expression Fc^*^=kFc[1+0.001xFc^2^\l^3^/sin(2\q)]^-1/4^
_refine_ls_extinction_method 'SHELXL97 (Sheldrick, 2008)'
_refine_ls_goodness_of_fit_ref 1.036
_refine_ls_hydrogen_treatment constr
_refine_ls_matrix_type full
_refine_ls_number_parameters 61
_refine_ls_number_reflns 1021
_refine_ls_number_restraints 2
_refine_ls_restrained_S_all 1.036
_refine_ls_R_factor_all 0.0461
_refine_ls_R_factor_gt 0.0300
_refine_ls_shift/su_max 0.001
_refine_ls_shift/su_mean 0.000
_refine_ls_structure_factor_coef Fsqd
_refine_ls_weighting_details 'calc w=1/[\s^2^(Fo^2^)+(0.0274P)^2^+0.2316P] where P=(Fo^2^+2Fc^2^)/3'
_refine_ls_weighting_scheme calc
_refine_ls_wR_factor_gt 0.0633
_refine_ls_wR_factor_ref 0.0690
_reflns_number_gt 824
_reflns_number_total 1021
_reflns_threshold_expression I>2\s(I)
_cod_data_source_file si2231.cif
_cod_data_source_block I
_cod_original_sg_symbol_H-M 'P 21/n'
_cod_database_code 2225107
_cod_database_fobs_code 2225107

loop_
_symmetry_equiv_pos_as_xyz
'x, y, z'
'-x+1/2, y+1/2, -z+1/2'
'-x, -y, -z'
'x-1/2, -y-1/2, z-1/2'

loop_
_atom_site_type_symbol
_atom_site_label
_atom_site_fract_x
_atom_site_fract_y
_atom_site_fract_z
_atom_site_U_iso_or_equiv
_atom_site_adp_type
_atom_site_calc_flag
_atom_site_refinement_flags
_atom_site_occupancy
_atom_site_disorder_assembly
_atom_site_disorder_group
Br Br1 0.7756(12) 0.2627(9) 0.7207(9) 0.0235(3) Uani d PD 0.50 A 1
Cl Cl1 0.760(3) 0.271(2) 0.711(2) 0.0235(3) Uani d PD 0.50 A 2
O O1 0.6036(3) 0.5566(2) 0.19443(19) 0.0247(4) Uani d . 1 A .
C C1 0.6144(4) 0.3987(3) 0.5927(3) 0.0212(6) Uani d D 1 . .
C C2 0.6749(4) 0.4217(3) 0.4409(3) 0.0213(6) Uani d . 1 A .
H H2 0.7945 0.3673 0.4023 0.026 Uiso calc R 1 . .
C C3 0.5597(4) 0.5244(3) 0.3457(3) 0.0208(6) Uani d . 1 . .
C C4 0.7634(4) 0.4604(3) 0.1242(3) 0.0281(6) Uani d . 1 . .
H H4A 0.8990 0.4839 0.1740 0.042 Uiso calc R 1 A .
H H4B 0.7701 0.4861 0.0136 0.042 Uiso calc R 1 . .
H H4C 0.7302 0.3454 0.1371 0.042 Uiso calc R 1 . .

loop_
_atom_site_aniso_label
_atom_site_aniso_U_11
_atom_site_aniso_U_22
_atom_site_aniso_U_33
_atom_site_aniso_U_12
_atom_site_aniso_U_13
_atom_site_aniso_U_23
Br1 0.0261(12) 0.0218(8) 0.0226(10) 0.0081(6) -0.0047(6) 0.0023(5)
Cl1 0.0261(12) 0.0218(8) 0.0226(10) 0.0081(6) -0.0047(6) 0.0023(5)
O1 0.0299(11) 0.0221(10) 0.0222(10) 0.0029(8) 0.0045(8) 0.0016(7)
C1 0.0221(14) 0.0181(13) 0.0232(14) -0.0004(10) -0.0038(10) -0.0013(10)
C2 0.0214(14) 0.0165(13) 0.0259(14) 0.0000(10) 0.0005(10) -0.0043(10)
C3 0.0230(14) 0.0162(12) 0.0232(13) -0.0037(10) 0.0012(10) -0.0016(10)
C4 0.0278(16) 0.0314(15) 0.0254(15) 0.0043(12) 0.0069(12) -0.0011(12)

loop_
_atom_type_symbol
_atom_type_description
_atom_type_scat_dispersion_real
_atom_type_scat_dispersion_imag
_atom_type_scat_source
C C .0033 .0016 'International Tables Vol C Tables 4.2.6.8 and 6.1.1.4'
H H .0000 .0000 'International Tables Vol C Tables 4.2.6.8 and 6.1.1.4'
O O .0106 .0060 'International Tables Vol C Tables 4.2.6.8 and 6.1.1.4'
Cl Cl .1484 .1585 'International Tables Vol C Tables 4.2.6.8 and 6.1.1.4'
Br Br -.2901 2.4595 'International Tables Vol C Tables 4.2.6.8 and 6.1.1.4'

loop_
_geom_angle_atom_site_label_1
_geom_angle_atom_site_label_2
_geom_angle_atom_site_label_3
_geom_angle_site_symmetry_1
_geom_angle_site_symmetry_3
_geom_angle
_geom_angle_publ_flag
C3 O1 C4 . . 116.95(19) ?
C2 C1 C3 . 3_666 122.3(2) ?
C2 C1 Cl1 . . 119.2(8) ?
C3 C1 Cl1 3_666 . 118.5(8) ?
C2 C1 Br1 . . 118.8(3) ?
C3 C1 Br1 3_666 . 118.9(3) ?
C3 C2 C1 . . 119.5(2) ?
C3 C2 H2 . . 120.2 ?
C1 C2 H2 . . 120.2 ?
O1 C3 C2 . . 124.9(2) ?
O1 C3 C1 . 3_666 116.9(2) ?
C2 C3 C1 . 3_666 118.2(2) ?
O1 C4 H4A . . 109.5 ?
O1 C4 H4B . . 109.5 ?
H4A C4 H4B . . 109.5 ?
O1 C4 H4C . . 109.5 ?
H4A C4 H4C . . 109.5 ?
H4B C4 H4C . . 109.5 ?

loop_
_geom_bond_atom_site_label_1
_geom_bond_atom_site_label_2
_geom_bond_site_symmetry_2
_geom_bond_distance
_geom_bond_publ_flag
Br1 C1 . 1.872(4) ?
Cl1 C1 . 1.727(9) ?
O1 C3 . 1.366(3) ?
O1 C4 . 1.434(3) ?
C1 C2 . 1.385(3) ?
C1 C3 3_666 1.392(3) ?
C2 C3 . 1.385(3) ?
C2 H2 . 0.9500 ?
C3 C1 3_666 1.392(3) ?
C4 H4A . 0.9800 ?
C4 H4B . 0.9800 ?
C4 H4C . 0.9800 ?

loop_
_geom_torsion_atom_site_label_1
_geom_torsion_atom_site_label_2
_geom_torsion_atom_site_label_3
_geom_torsion_atom_site_label_4
_geom_torsion_site_symmetry_1
_geom_torsion_site_symmetry_2
_geom_torsion_site_symmetry_3
_geom_torsion_site_symmetry_4
_geom_torsion
_geom_torsion_publ_flag
C3 C1 C2 C3 3_666 . . . 0.1(4) ?
Cl1 C1 C2 C3 . . . . -179.7(8) ?
Br1 C1 C2 C3 . . . . -178.7(3) ?
C4 O1 C3 C2 . . . . 8.7(4) ?
C4 O1 C3 C1 . . . 3_666 -171.2(2) ?
C1 C2 C3 O1 . . . . -180.0(2) ?
C1 C2 C3 C1 . . . 3_666 -0.1(4) ?
